data_4336840
loop_
_publ_author_name
'Michael G. Campbell'
'Shao-Liang Zheng'
'Tobias Ritter'

_publ_section_title
;
 One-Dimensional Palladium Wires: Influence of Molecular Changes on
 Supramolecular Structure
;
_journal_name_full 'Inorganic Chemistry'
_journal_page_first 13295
_journal_page_last 13297
_journal_paper_doi 10.1021/ic4019635
_journal_volume 52
_journal_year 2013
_chemical_formula_sum 'C31 H22 Cl4 F2 N2 O4 Pd2'
_chemical_formula_weight 879.11
_chemical_name_systematic
; 
 ? 
;
_space_group_IT_number 2
_symmetry_cell_setting triclinic
_symmetry_space_group_name_Hall '-P 1'
_symmetry_space_group_name_H-M 'P -1'
_atom_sites_solution_hydrogens geom
_atom_sites_solution_primary direct
_atom_sites_solution_secondary difmap
_audit_creation_method SHELXL-97
_cell_angle_alpha 96.574(5)
_cell_angle_beta 98.900(6)
_cell_angle_gamma 91.797(6)
_cell_formula_units_Z 2
_cell_length_a 11.889(5)
_cell_length_b 12.979(6)
_cell_length_c 13.683(6)
_cell_measurement_reflns_used 7375
_cell_measurement_temperature 100(2)
_cell_measurement_theta_max 25.6
_cell_measurement_theta_min 2.29
_cell_volume 2069.7(16)
_computing_cell_refinement 'SAINT 7.46A (Bruker-AXS, 2009)'
_computing_data_collection 'APEX2 v2009.3.0 (Bruker-AXS, 2009)'
_computing_data_reduction 'SAINT 7.46A (Bruker-AXS, 2009)'
_computing_molecular_graphics 'Bruker SHELXTL'
_computing_publication_material 'Bruker SHELXTL'
_computing_structure_refinement 'SHELXL-97 (Sheldrick, 2008)'
_computing_structure_solution 'SHELXS-97 (Sheldrick, 2008)'
_diffrn_ambient_temperature 100(2)
_diffrn_measured_fraction_theta_full 0.969
_diffrn_measured_fraction_theta_max 0.969
_diffrn_measurement_device_type 'CCD area detector'
_diffrn_measurement_method 'phi and omega scans'
_diffrn_radiation_monochromator graphite
_diffrn_radiation_source 'fine-focus sealed tube'
_diffrn_radiation_type MoK\a
_diffrn_radiation_wavelength 0.71073
_diffrn_reflns_av_R_equivalents 0.0490
_diffrn_reflns_av_sigmaI/netI 0.0672
_diffrn_reflns_limit_h_max 14
_diffrn_reflns_limit_h_min -14
_diffrn_reflns_limit_k_max 15
_diffrn_reflns_limit_k_min -15
_diffrn_reflns_limit_l_max 16
_diffrn_reflns_limit_l_min -16
_diffrn_reflns_number 19066
_diffrn_reflns_theta_full 25.82
_diffrn_reflns_theta_max 25.82
_diffrn_reflns_theta_min 1.52
_exptl_absorpt_coefficient_mu 1.167
_exptl_absorpt_correction_T_max 0.9124
_exptl_absorpt_correction_T_min 0.7513
_exptl_absorpt_correction_type multi-scan
_exptl_absorpt_process_details 'SADABS (Sheldrick, 2009)'
_exptl_crystal_colour black
_exptl_crystal_density_diffrn 1.411
_exptl_crystal_description needle
_exptl_crystal_F_000 864
_exptl_crystal_size_max 0.26
_exptl_crystal_size_mid 0.12
_exptl_crystal_size_min 0.08
_platon_squeeze_details
;
;
_refine_diff_density_max 1.666
_refine_diff_density_min -0.822
_refine_diff_density_rms 0.144
_refine_ls_extinction_method none
_refine_ls_goodness_of_fit_ref 1.027
_refine_ls_hydrogen_treatment constr
_refine_ls_matrix_type full
_refine_ls_number_parameters 436
_refine_ls_number_reflns 7740
_refine_ls_number_restraints 32
_refine_ls_restrained_S_all 1.025
_refine_ls_R_factor_all 0.0758
_refine_ls_R_factor_gt 0.0527
_refine_ls_shift/su_max 0.000
_refine_ls_shift/su_mean 0.000
_refine_ls_structure_factor_coef Fsqd
_refine_ls_weighting_details 'calc w=1/[\s^2^(Fo^2^)+(0.0628P)^2^+0.0000P] where P=(Fo^2^+2Fc^2^)/3'
_refine_ls_weighting_scheme calc
_refine_ls_wR_factor_gt 0.1192
_refine_ls_wR_factor_ref 0.1269
_reflns_number_gt 5280
_reflns_number_total 7740
_reflns_threshold_expression >2sigma(I)
_cod_data_source_file ic4019635_si_004.cif
_cod_data_source_block MGC-II-047
_cod_original_cell_volume 2069.8(15)
_cod_database_code 4336840

loop_
_symmetry_equiv_pos_as_xyz
'x, y, z'
'-x, -y, -z'

loop_
_atom_site_label
_atom_site_type_symbol
_atom_site_fract_x
_atom_site_fract_y
_atom_site_fract_z
_atom_site_U_iso_or_equiv
_atom_site_adp_type
_atom_site_occupancy
_atom_site_symmetry_multiplicity
_atom_site_calc_flag
_atom_site_refinement_flags
_atom_site_disorder_assembly
_atom_site_disorder_group
Pd1 Pd -0.12722(4) 0.26212(3) -0.32956(3) 0.03712(14) Uani 1 1 d . . .
Pd2 Pd -0.13596(3) 0.25689(3) -0.14715(3) 0.03304(13) Uani 1 1 d . . .
Cl1 Cl -0.33796(14) -0.21957(11) -0.20165(11) 0.0520(4) Uani 1 1 d . . .
Cl2 Cl 0.39245(13) 0.12097(13) -0.31551(13) 0.0606(4) Uani 1 1 d . . .
F1 F -0.1380(3) 0.2835(3) -0.4779(2) 0.0583(9) Uani 1 1 d . . .
F2 F -0.1537(3) 0.2716(2) 0.0002(2) 0.0451(8) Uani 1 1 d . . .
O1 O -0.3055(3) 0.2893(3) -0.3401(3) 0.0445(9) Uani 1 1 d . . .
O2 O -0.2817(3) 0.3305(3) -0.1743(3) 0.0394(9) Uani 1 1 d . . .
O3 O -0.0954(4) 0.4155(3) -0.2915(3) 0.0500(10) Uani 1 1 d . . .
O4 O -0.0451(3) 0.4045(3) -0.1282(3) 0.0448(9) Uani 1 1 d . . .
N1 N -0.1460(4) 0.1066(3) -0.3692(3) 0.0356(10) Uani 1 1 d . . .
N2 N 0.0048(4) 0.1744(3) -0.1184(3) 0.0351(10) Uani 1 1 d . . .
C1 C -0.2418(5) 0.0492(5) -0.3961(4) 0.0425(13) Uani 1 1 d . . .
H1 H -0.3126 0.0815 -0.3994 0.051 Uiso 1 1 calc R . .
C2 C -0.2407(5) -0.0580(4) -0.4197(4) 0.0419(13) Uani 1 1 d . . .
H2 H -0.3108 -0.0976 -0.4383 0.050 Uiso 1 1 calc R . .
C3 C -0.1403(5) -0.1071(4) -0.4165(4) 0.0436(14) Uani 1 1 d . . .
H3 H -0.1403 -0.1804 -0.4319 0.052 Uiso 1 1 calc R . .
C33 C -0.0190(4) 0.0716(4) -0.1271(3) 0.0313(11) Uani 1 1 d . . .
C4 C -0.0372(5) -0.0473(4) -0.3901(3) 0.0372(12) Uani 1 1 d . . .
C5 C 0.0750(5) -0.0859(4) -0.3849(4) 0.0404(13) Uani 1 1 d . . .
H5 H 0.0833 -0.1585 -0.3983 0.049 Uiso 1 1 calc R . .
C6 C 0.1690(5) -0.0217(4) -0.3616(4) 0.0431(14) Uani 1 1 d . . .
H6 H 0.2419 -0.0502 -0.3593 0.052 Uiso 1 1 calc R . .
C7 C 0.1623(5) 0.0876(5) -0.3402(4) 0.0421(13) Uani 1 1 d . . .
C8 C 0.2545(5) 0.1618(5) -0.3204(4) 0.0490(15) Uani 1 1 d . . .
C9 C 0.2381(5) 0.2657(5) -0.3043(5) 0.0520(15) Uani 1 1 d . . .
H9 H 0.3025 0.3133 -0.2912 0.062 Uiso 1 1 calc R . .
C10 C 0.1270(5) 0.3050(4) -0.3067(5) 0.0485(15) Uani 1 1 d . . .
H10 H 0.1164 0.3776 -0.2974 0.058 Uiso 1 1 calc R . .
C11 C 0.0368(5) 0.2348(4) -0.3226(4) 0.0413(13) Uani 1 1 d . . .
C12 C 0.0533(5) 0.1281(4) -0.3419(4) 0.0362(12) Uani 1 1 d . . .
C13 C -0.0447(4) 0.0601(4) -0.3673(4) 0.0348(12) Uani 1 1 d . . .
C21 C 0.1119(5) 0.2127(4) -0.0909(4) 0.0382(12) Uani 1 1 d . . .
H21 H 0.1280 0.2856 -0.0838 0.046 Uiso 1 1 calc R . .
C22 C 0.2002(5) 0.1459(4) -0.0727(4) 0.0403(13) Uani 1 1 d . . .
H22 H 0.2762 0.1738 -0.0531 0.048 Uiso 1 1 calc R . .
C23 C 0.1789(5) 0.0405(4) -0.0828(4) 0.0401(13) Uani 1 1 d . . .
H23 H 0.2399 -0.0044 -0.0714 0.048 Uiso 1 1 calc R . .
C24 C 0.0657(5) -0.0008(4) -0.1102(4) 0.0357(12) Uani 1 1 d . . .
C25 C 0.0293(5) -0.1073(4) -0.1203(4) 0.0395(13) Uani 1 1 d . . .
H25 H 0.0847 -0.1576 -0.1087 0.047 Uiso 1 1 calc R . .
C26 C -0.0821(5) -0.1393(4) -0.1460(4) 0.0405(13) Uani 1 1 d . . .
H26 H -0.1028 -0.2114 -0.1538 0.049 Uiso 1 1 calc R . .
C27 C -0.1692(5) -0.0662(4) -0.1616(3) 0.0332(11) Uani 1 1 d . . .
C28 C -0.2895(5) -0.0894(4) -0.1840(4) 0.0382(12) Uani 1 1 d . . .
C29 C -0.3655(5) -0.0141(4) -0.1925(4) 0.0363(12) Uani 1 1 d . . .
H29 H -0.4448 -0.0329 -0.2057 0.044 Uiso 1 1 calc R . .
C30 C -0.3293(4) 0.0916(4) -0.1822(4) 0.0352(12) Uani 1 1 d . . .
H30 H -0.3835 0.1437 -0.1880 0.042 Uiso 1 1 calc R . .
C31 C -0.2151(4) 0.1179(4) -0.1638(3) 0.0312(11) Uani 1 1 d . . .
C32 C -0.1350(4) 0.0397(4) -0.1513(3) 0.0325(11) Uani 1 1 d . . .
C41 C -0.3374(5) 0.3306(4) -0.2631(4) 0.0392(13) Uani 1 1 d . . .
C42 C -0.4434(5) 0.3891(5) -0.2695(5) 0.0533(16) Uani 1 1 d . . .
H42A H -0.4779 0.3842 -0.2096 0.080 Uiso 1 1 calc R . .
H42B H -0.4971 0.3596 -0.3285 0.080 Uiso 1 1 calc R . .
H42C H -0.4248 0.4622 -0.2748 0.080 Uiso 1 1 calc R . .
C43 C -0.0577(5) 0.4552(4) -0.2024(5) 0.0524(16) Uani 1 1 d . . .
C44 C -0.0253(7) 0.5680(5) -0.1889(6) 0.084(3) Uani 1 1 d . . .
H44A H -0.0200 0.5953 -0.1184 0.126 Uiso 1 1 calc R . .
H44B H -0.0833 0.6044 -0.2289 0.126 Uiso 1 1 calc R . .
H44C H 0.0486 0.5788 -0.2104 0.126 Uiso 1 1 calc R . .
C1S C -0.7785(13) 0.5003(12) -0.0113(8) 0.063(4) Uani 0.586(8) 1 d PDU A 1
H1SA H -0.8623 0.4910 -0.0307 0.076 Uiso 0.586(8) 1 calc PR A 1
H1SB H -0.7603 0.5732 0.0185 0.076 Uiso 0.586(8) 1 calc PR A 1
Cl1S Cl -0.7329(3) 0.4170(2) 0.0782(2) 0.0595(12) Uani 0.586(8) 1 d PDU A 1
Cl2S Cl -0.7138(3) 0.4763(4) -0.1175(3) 0.0636(12) Uani 0.586(8) 1 d PDU A 1
C1P C -0.730(2) 0.5190(19) -0.0320(15) 0.085(7) Uani 0.414(8) 1 d PDU A 2
H1PA H -0.6972 0.5826 0.0111 0.102 Uiso 0.414(8) 1 calc PR A 2
H1PB H -0.8133 0.5156 -0.0297 0.102 Uiso 0.414(8) 1 calc PR A 2
Cl1P Cl -0.6715(5) 0.4125(4) 0.0179(6) 0.095(3) Uani 0.414(8) 1 d PDU A 2
Cl2P Cl -0.7112(6) 0.5309(6) -0.1533(5) 0.087(2) Uani 0.414(8) 1 d PDU A 2

loop_
_atom_site_aniso_label
_atom_site_aniso_U_11
_atom_site_aniso_U_22
_atom_site_aniso_U_33
_atom_site_aniso_U_23
_atom_site_aniso_U_13
_atom_site_aniso_U_12
Pd1 0.0345(3) 0.0446(2) 0.0327(2) 0.00989(18) 0.00186(18) 0.00742(19)
Pd2 0.0318(2) 0.0351(2) 0.0305(2) 0.00340(16) -0.00131(17) 0.00660(17)
Cl1 0.0580(10) 0.0428(8) 0.0545(9) 0.0074(6) 0.0078(7) -0.0081(7)
Cl2 0.0312(8) 0.0800(11) 0.0693(11) 0.0067(9) 0.0050(7) 0.0087(8)
F1 0.065(2) 0.070(2) 0.0424(19) 0.0201(16) 0.0042(17) 0.0099(19)
F2 0.048(2) 0.0444(17) 0.0393(17) -0.0053(13) 0.0018(15) 0.0108(15)
O1 0.035(2) 0.062(2) 0.033(2) 0.0019(18) -0.0051(17) 0.0179(19)
O2 0.038(2) 0.043(2) 0.036(2) 0.0045(16) 0.0027(17) 0.0093(17)
O3 0.055(3) 0.038(2) 0.056(3) 0.0161(19) 0.001(2) 0.0052(19)
O4 0.042(2) 0.040(2) 0.048(2) 0.0052(18) -0.0081(18) 0.0039(17)
N1 0.036(3) 0.043(2) 0.027(2) 0.0040(18) 0.0011(19) 0.008(2)
N2 0.039(3) 0.039(2) 0.027(2) 0.0054(18) 0.0030(19) 0.008(2)
C1 0.035(3) 0.064(4) 0.026(3) 0.000(2) 0.004(2) 0.002(3)
C2 0.040(3) 0.055(3) 0.027(3) -0.004(2) 0.006(2) -0.010(3)
C3 0.057(4) 0.045(3) 0.030(3) 0.000(2) 0.011(3) 0.003(3)
C33 0.033(3) 0.039(3) 0.022(2) 0.004(2) 0.003(2) 0.008(2)
C4 0.041(3) 0.050(3) 0.021(2) 0.004(2) 0.009(2) 0.001(3)
C5 0.044(3) 0.044(3) 0.037(3) 0.011(2) 0.013(3) 0.014(3)
C6 0.040(3) 0.055(3) 0.036(3) 0.009(3) 0.008(3) 0.014(3)
C7 0.031(3) 0.067(4) 0.029(3) 0.009(3) 0.005(2) 0.004(3)
C8 0.031(3) 0.074(4) 0.043(3) 0.010(3) 0.003(3) 0.012(3)
C9 0.038(4) 0.062(4) 0.056(4) 0.006(3) 0.010(3) -0.004(3)
C10 0.043(4) 0.044(3) 0.062(4) 0.013(3) 0.012(3) 0.001(3)
C11 0.032(3) 0.058(3) 0.034(3) 0.010(3) 0.004(2) 0.008(3)
C12 0.038(3) 0.048(3) 0.025(3) 0.009(2) 0.007(2) 0.007(3)
C13 0.033(3) 0.046(3) 0.026(3) 0.007(2) 0.003(2) 0.007(2)
C21 0.035(3) 0.046(3) 0.031(3) 0.007(2) -0.003(2) -0.002(3)
C22 0.035(3) 0.052(3) 0.032(3) 0.008(2) -0.005(2) 0.005(3)
C23 0.039(3) 0.054(3) 0.027(3) 0.007(2) 0.002(2) 0.013(3)
C24 0.039(3) 0.046(3) 0.023(2) 0.007(2) 0.005(2) 0.011(2)
C25 0.048(4) 0.044(3) 0.029(3) 0.010(2) 0.007(3) 0.013(3)
C26 0.053(4) 0.035(3) 0.035(3) 0.006(2) 0.010(3) 0.003(3)
C27 0.040(3) 0.042(3) 0.019(2) 0.004(2) 0.005(2) 0.003(2)
C28 0.050(4) 0.039(3) 0.027(3) 0.007(2) 0.007(2) 0.001(3)
C29 0.033(3) 0.046(3) 0.030(3) 0.004(2) 0.006(2) -0.001(2)
C30 0.034(3) 0.040(3) 0.031(3) 0.002(2) 0.006(2) 0.008(2)
C31 0.035(3) 0.034(3) 0.024(2) 0.005(2) 0.004(2) 0.003(2)
C32 0.038(3) 0.036(3) 0.023(2) 0.003(2) 0.003(2) 0.006(2)
C41 0.031(3) 0.040(3) 0.049(3) 0.014(3) 0.006(3) 0.010(2)
C42 0.037(3) 0.055(4) 0.066(4) 0.008(3) -0.001(3) 0.013(3)
C43 0.043(4) 0.037(3) 0.074(5) 0.006(3) 0.000(3) 0.007(3)
C44 0.095(7) 0.051(4) 0.095(6) 0.012(4) -0.023(5) -0.004(4)
C1S 0.081(10) 0.055(8) 0.057(7) 0.007(5) 0.017(6) 0.031(8)
Cl1S 0.071(3) 0.0527(16) 0.0512(18) 0.0066(12) -0.0029(16) 0.0098(15)
Cl2S 0.079(2) 0.067(2) 0.0439(18) -0.0007(16) 0.0090(16) 0.0105(19)
C1P 0.107(18) 0.067(12) 0.105(12) 0.031(10) 0.070(13) 0.024(12)
Cl1P 0.072(4) 0.051(3) 0.147(7) 0.009(3) -0.024(4) 0.002(2)
Cl2P 0.104(4) 0.088(5) 0.069(4) -0.019(3) 0.040(3) -0.019(4)

loop_
_atom_type_symbol
_atom_type_description
_atom_type_scat_dispersion_real
_atom_type_scat_dispersion_imag
_atom_type_scat_source
C C 0.0033 0.0016 'International Tables Vol C Tables 4.2.6.8 and 6.1.1.4'
H H 0.0000 0.0000 'International Tables Vol C Tables 4.2.6.8 and 6.1.1.4'
N N 0.0061 0.0033 'International Tables Vol C Tables 4.2.6.8 and 6.1.1.4'
O O 0.0106 0.0060 'International Tables Vol C Tables 4.2.6.8 and 6.1.1.4'
F F 0.0171 0.0103 'International Tables Vol C Tables 4.2.6.8 and 6.1.1.4'
Cl Cl 0.1484 0.1585 'International Tables Vol C Tables 4.2.6.8 and 6.1.1.4'
Pd Pd -0.9988 1.0072 'International Tables Vol C Tables 4.2.6.8 and 6.1.1.4'

loop_
_geom_angle_atom_site_label_1
_geom_angle_atom_site_label_2
_geom_angle_atom_site_label_3
_geom_angle
C11 Pd1 O3 92.9(2)
C11 Pd1 N1 82.6(2)
O3 Pd1 N1 175.41(17)
C11 Pd1 F1 90.43(18)
O3 Pd1 F1 89.64(15)
N1 Pd1 F1 89.60(15)
C11 Pd1 O1 178.71(19)
O3 Pd1 O1 88.07(16)
N1 Pd1 O1 96.44(16)
F1 Pd1 O1 88.69(14)
C11 Pd1 Pd2 96.75(15)
O3 Pd1 Pd2 85.13(12)
N1 Pd1 Pd2 96.17(11)
F1 Pd1 Pd2 171.31(10)
O1 Pd1 Pd2 84.21(10)
C31 Pd2 O2 93.52(18)
C31 Pd2 N2 82.83(19)
O2 Pd2 N2 176.21(16)
C31 Pd2 F2 88.64(16)
O2 Pd2 F2 88.16(13)
N2 Pd2 F2 90.73(14)
C31 Pd2 O4 178.04(17)
O2 Pd2 O4 88.43(15)
N2 Pd2 O4 95.22(16)
F2 Pd2 O4 91.44(14)
C31 Pd2 Pd1 95.95(13)
O2 Pd2 Pd1 85.19(10)
N2 Pd2 Pd1 96.17(11)
F2 Pd2 Pd1 172.13(8)
O4 Pd2 Pd1 84.19(11)
C41 O1 Pd1 116.3(3)
C41 O2 Pd2 122.4(3)
C43 O3 Pd1 122.6(4)
C43 O4 Pd2 116.4(4)
C1 N1 C13 119.1(5)
C1 N1 Pd1 127.9(4)
C13 N1 Pd1 113.0(3)
C21 N2 C33 120.4(4)
C21 N2 Pd2 126.6(4)
C33 N2 Pd2 113.0(3)
N1 C1 C2 121.1(5)
N1 C1 H1 119.5
C2 C1 H1 119.5
C3 C2 C1 121.1(5)
C3 C2 H2 119.4
C1 C2 H2 119.4
C2 C3 C4 118.8(5)
C2 C3 H3 120.6
C4 C3 H3 120.6
N2 C33 C32 115.9(4)
N2 C33 C24 122.8(5)
C32 C33 C24 121.2(5)
C13 C4 C3 117.1(5)
C13 C4 C5 117.0(5)
C3 C4 C5 125.9(5)
C6 C5 C4 121.5(5)
C6 C5 H5 119.2
C4 C5 H5 119.2
C5 C6 C7 121.9(5)
C5 C6 H6 119.1
C7 C6 H6 119.1
C8 C7 C12 115.4(5)
C8 C7 C6 126.4(5)
C12 C7 C6 118.1(5)
C9 C8 C7 121.6(5)
C9 C8 Cl2 118.9(5)
C7 C8 Cl2 119.5(5)
C8 C9 C10 122.0(6)
C8 C9 H9 119.0
C10 C9 H9 119.0
C11 C10 C9 117.5(5)
C11 C10 H10 121.2
C9 C10 H10 121.2
C10 C11 C12 120.5(5)
C10 C11 Pd1 128.0(4)
C12 C11 Pd1 111.4(4)
C11 C12 C7 122.8(5)
C11 C12 C13 117.7(5)
C7 C12 C13 119.5(5)
N1 C13 C4 122.8(5)
N1 C13 C12 115.2(5)
C4 C13 C12 122.0(5)
N2 C21 C22 120.0(5)
N2 C21 H21 120.0
C22 C21 H21 120.0
C23 C22 C21 121.0(5)
C23 C22 H22 119.5
C21 C22 H22 119.5
C22 C23 C24 119.6(5)
C22 C23 H23 120.2
C24 C23 H23 120.2
C33 C24 C23 116.2(5)
C33 C24 C25 117.4(5)
C23 C24 C25 126.4(5)
C26 C25 C24 121.9(5)
C26 C25 H25 119.0
C24 C25 H25 119.0
C25 C26 C27 121.2(5)
C25 C26 H26 119.4
C27 C26 H26 119.4
C32 C27 C28 115.6(5)
C32 C27 C26 117.8(5)
C28 C27 C26 126.6(5)
C29 C28 C27 122.2(5)
C29 C28 Cl1 119.7(4)
C27 C28 Cl1 118.2(4)
C28 C29 C30 121.2(5)
C28 C29 H29 119.4
C30 C29 H29 119.4
C31 C30 C29 119.0(5)
C31 C30 H30 120.5
C29 C30 H30 120.5
C30 C31 C32 120.0(5)
C30 C31 Pd2 129.4(4)
C32 C31 Pd2 110.6(4)
C33 C32 C27 120.5(5)
C33 C32 C31 117.6(5)
C27 C32 C31 121.9(5)
O1 C41 O2 124.3(5)
O1 C41 C42 120.3(5)
O2 C41 C42 115.3(5)
C41 C42 H42A 109.5
C41 C42 H42B 109.5
H42A C42 H42B 109.5
C41 C42 H42C 109.5
H42A C42 H42C 109.5
H42B C42 H42C 109.5
O4 C43 O3 124.2(5)
O4 C43 C44 120.0(6)
O3 C43 C44 115.8(6)
C43 C44 H44A 109.5
C43 C44 H44B 109.5
H44A C44 H44B 109.5
C43 C44 H44C 109.5
H44A C44 H44C 109.5
H44B C44 H44C 109.5
Cl2S C1S Cl1S 112.1(7)
Cl2S C1S H1SA 109.2
Cl1S C1S H1SA 109.2
Cl2S C1S H1SB 109.2
Cl1S C1S H1SB 109.2
H1SA C1S H1SB 107.9
Cl1P C1P Cl2P 115.6(13)
Cl1P C1P H1PA 108.4
Cl2P C1P H1PA 108.4
Cl1P C1P H1PB 108.4
Cl2P C1P H1PB 108.4
H1PA C1P H1PB 107.4

loop_
_geom_bond_atom_site_label_1
_geom_bond_atom_site_label_2
_geom_bond_distance
Pd1 C11 1.983(5)
Pd1 O3 2.008(4)
Pd1 N1 2.026(4)
Pd1 F1 2.065(3)
Pd1 O1 2.146(4)
Pd1 Pd2 2.5227(12)
Pd2 C31 1.981(5)
Pd2 O2 2.010(4)
Pd2 N2 2.027(4)
Pd2 F2 2.048(3)
Pd2 O4 2.139(4)
Cl1 C28 1.746(5)
Cl2 C8 1.733(6)
O1 C41 1.245(6)
O2 C41 1.290(6)
O3 C43 1.275(7)
O4 C43 1.264(7)
N1 C1 1.319(7)
N1 C13 1.362(6)
N2 C21 1.334(7)
N2 C33 1.343(6)
C1 C2 1.392(8)
C1 H1 0.9500
C2 C3 1.368(8)
C2 H2 0.9500
C3 C4 1.406(8)
C3 H3 0.9500
C33 C32 1.406(7)
C33 C24 1.410(7)
C4 C13 1.401(7)
C4 C5 1.435(7)
C5 C6 1.348(8)
C5 H5 0.9500
C6 C7 1.422(8)
C6 H6 0.9500
C7 C8 1.409(8)
C7 C12 1.412(7)
C8 C9 1.367(8)
C9 C10 1.428(8)
C9 H9 0.9500
C10 C11 1.359(8)
C10 H10 0.9500
C11 C12 1.405(7)
C12 C13 1.413(7)
C21 C22 1.393(7)
C21 H21 0.9500
C22 C23 1.370(7)
C22 H22 0.9500
C23 C24 1.412(8)
C23 H23 0.9500
C24 C25 1.420(7)
C25 C26 1.356(8)
C25 H25 0.9500
C26 C27 1.435(7)
C26 H26 0.9500
C27 C32 1.406(7)
C27 C28 1.430(8)
C28 C29 1.355(7)
C29 C30 1.410(7)
C29 H29 0.9500
C30 C31 1.368(7)
C30 H30 0.9500
C31 C32 1.420(7)
C41 C42 1.487(7)
C42 H42A 0.9800
C42 H42B 0.9800
C42 H42C 0.9800
C43 C44 1.485(8)
C44 H44A 0.9800
C44 H44B 0.9800
C44 H44C 0.9800
C1S Cl2S 1.749(11)
C1S Cl1S 1.759(11)
C1S H1SA 0.9900
C1S H1SB 0.9900
C1P Cl1P 1.732(16)
C1P Cl2P 1.733(15)
C1P H1PA 0.9900
C1P H1PB 0.9900

loop_
_geom_torsion_atom_site_label_1
_geom_torsion_atom_site_label_2
_geom_torsion_atom_site_label_3
_geom_torsion_atom_site_label_4
_geom_torsion
C11 Pd1 Pd2 C31 -104.6(2)
O3 Pd1 Pd2 C31 163.11(19)
N1 Pd1 Pd2 C31 -21.32(19)
O1 Pd1 Pd2 C31 74.56(18)
C11 Pd1 Pd2 O2 162.4(2)
O3 Pd1 Pd2 O2 70.06(16)
N1 Pd1 Pd2 O2 -114.37(16)
O1 Pd1 Pd2 O2 -18.49(15)
C11 Pd1 Pd2 N2 -21.2(2)
O3 Pd1 Pd2 N2 -113.49(18)
N1 Pd1 Pd2 N2 62.08(18)
O1 Pd1 Pd2 N2 157.96(16)
C11 Pd1 Pd2 O4 73.5(2)
O3 Pd1 Pd2 O4 -18.85(15)
N1 Pd1 Pd2 O4 156.72(16)
O1 Pd1 Pd2 O4 -107.40(15)
O3 Pd1 O1 C41 -59.1(4)
N1 Pd1 O1 C41 121.8(4)
F1 Pd1 O1 C41 -148.8(4)
Pd2 Pd1 O1 C41 26.2(4)
C31 Pd2 O2 C41 -76.8(4)
F2 Pd2 O2 C41 -165.4(4)
O4 Pd2 O2 C41 103.2(4)
Pd1 Pd2 O2 C41 18.9(4)
C11 Pd1 O3 C43 -75.9(5)
F1 Pd1 O3 C43 -166.3(5)
O1 Pd1 O3 C43 105.0(5)
Pd2 Pd1 O3 C43 20.7(4)
O2 Pd2 O4 C43 -60.1(4)
N2 Pd2 O4 C43 120.9(4)
F2 Pd2 O4 C43 -148.2(4)
Pd1 Pd2 O4 C43 25.2(4)
C11 Pd1 N1 C1 -176.3(5)
F1 Pd1 N1 C1 -85.8(4)
O1 Pd1 N1 C1 2.8(4)
Pd2 Pd1 N1 C1 87.6(4)
C11 Pd1 N1 C13 3.0(3)
F1 Pd1 N1 C13 93.5(3)
O1 Pd1 N1 C13 -177.9(3)
Pd2 Pd1 N1 C13 -93.0(3)
C31 Pd2 N2 C21 -176.1(4)
F2 Pd2 N2 C21 -87.6(4)
O4 Pd2 N2 C21 3.9(4)
Pd1 Pd2 N2 C21 88.6(4)
C31 Pd2 N2 C33 2.2(3)
F2 Pd2 N2 C33 90.8(3)
O4 Pd2 N2 C33 -177.7(3)
Pd1 Pd2 N2 C33 -93.0(3)
C13 N1 C1 C2 1.9(7)
Pd1 N1 C1 C2 -178.9(4)
N1 C1 C2 C3 -0.5(8)
C1 C2 C3 C4 -0.8(8)
C21 N2 C33 C32 176.8(4)
Pd2 N2 C33 C32 -1.7(5)
C21 N2 C33 C24 -1.3(7)
Pd2 N2 C33 C24 -179.7(3)
C2 C3 C4 C13 0.8(7)
C2 C3 C4 C5 -178.8(5)
C13 C4 C5 C6 -1.5(7)
C3 C4 C5 C6 178.0(5)
C4 C5 C6 C7 0.4(8)
C5 C6 C7 C8 -176.2(5)
C5 C6 C7 C12 1.3(8)
C12 C7 C8 C9 0.0(8)
C6 C7 C8 C9 177.5(5)
C12 C7 C8 Cl2 179.5(4)
C6 C7 C8 Cl2 -2.9(8)
C7 C8 C9 C10 -0.1(9)
Cl2 C8 C9 C10 -179.6(5)
C8 C9 C10 C11 2.0(9)
C9 C10 C11 C12 -3.7(8)
C9 C10 C11 Pd1 179.6(4)
O3 Pd1 C11 C10 -5.5(5)
N1 Pd1 C11 C10 173.7(5)
F1 Pd1 C11 C10 84.2(5)
Pd2 Pd1 C11 C10 -90.9(5)
O3 Pd1 C11 C12 177.6(4)
N1 Pd1 C11 C12 -3.2(4)
F1 Pd1 C11 C12 -92.7(4)
Pd2 Pd1 C11 C12 92.2(3)
C10 C11 C12 C7 3.8(8)
Pd1 C11 C12 C7 -179.0(4)
C10 C11 C12 C13 -174.1(5)
Pd1 C11 C12 C13 3.1(6)
C8 C7 C12 C11 -1.8(7)
C6 C7 C12 C11 -179.5(5)
C8 C7 C12 C13 176.1(5)
C6 C7 C12 C13 -1.7(7)
C1 N1 C13 C4 -1.9(7)
Pd1 N1 C13 C4 178.7(4)
C1 N1 C13 C12 177.3(4)
Pd1 N1 C13 C12 -2.1(5)
C3 C4 C13 N1 0.6(7)
C5 C4 C13 N1 -179.9(4)
C3 C4 C13 C12 -178.5(5)
C5 C4 C13 C12 1.0(7)
C11 C12 C13 N1 -0.6(7)
C7 C12 C13 N1 -178.6(4)
C11 C12 C13 C4 178.5(4)
C7 C12 C13 C4 0.6(7)
C33 N2 C21 C22 1.1(7)
Pd2 N2 C21 C22 179.3(4)
N2 C21 C22 C23 0.1(8)
C21 C22 C23 C24 -1.2(7)
N2 C33 C24 C23 0.2(7)
C32 C33 C24 C23 -177.7(4)
N2 C33 C24 C25 179.0(4)
C32 C33 C24 C25 1.1(7)
C22 C23 C24 C33 1.0(7)
C22 C23 C24 C25 -177.7(5)
C33 C24 C25 C26 0.6(7)
C23 C24 C25 C26 179.3(5)
C24 C25 C26 C27 -1.8(8)
C25 C26 C27 C32 1.3(7)
C25 C26 C27 C28 -176.7(5)
C32 C27 C28 C29 -1.4(7)
C26 C27 C28 C29 176.6(5)
C32 C27 C28 Cl1 178.0(3)
C26 C27 C28 Cl1 -4.0(7)
C27 C28 C29 C30 1.7(7)
Cl1 C28 C29 C30 -177.8(4)
C28 C29 C30 C31 0.4(7)
C29 C30 C31 C32 -2.5(7)
C29 C30 C31 Pd2 179.1(4)
O2 Pd2 C31 C30 -2.7(5)
N2 Pd2 C31 C30 176.2(5)
F2 Pd2 C31 C30 85.3(4)
Pd1 Pd2 C31 C30 -88.3(4)
O2 Pd2 C31 C32 178.8(3)
N2 Pd2 C31 C32 -2.2(3)
F2 Pd2 C31 C32 -93.1(3)
Pd1 Pd2 C31 C32 93.3(3)
N2 C33 C32 C27 -179.6(4)
C24 C33 C32 C27 -1.6(7)
N2 C33 C32 C31 -0.2(6)
C24 C33 C32 C31 177.8(4)
C28 C27 C32 C33 178.6(4)
C26 C27 C32 C33 0.4(7)
C28 C27 C32 C31 -0.8(6)
C26 C27 C32 C31 -179.0(4)
C30 C31 C32 C33 -176.6(4)
Pd2 C31 C32 C33 2.0(5)
C30 C31 C32 C27 2.8(7)
Pd2 C31 C32 C27 -178.6(4)
Pd1 O1 C41 O2 -20.8(7)
Pd1 O1 C41 C42 156.3(4)
Pd2 O2 C41 O1 -2.6(7)
Pd2 O2 C41 C42 -179.9(4)
Pd2 O4 C43 O3 -18.2(8)
Pd2 O4 C43 C44 163.2(5)
Pd1 O3 C43 O4 -5.9(8)
Pd1 O3 C43 C44 172.8(5)

loop_
_platon_squeeze_void_nr
_platon_squeeze_void_average_x
_platon_squeeze_void_average_y
_platon_squeeze_void_average_z
_platon_squeeze_void_volume
_platon_squeeze_void_count_electrons
_platon_squeeze_void_content
1 -0.040 0.438 0.446 655 267 ' '
